data_7702562
loop_
_publ_author_name
'Falvello, Larry R.'
'Forni\'es, Juan'
'G\'omez, Julio'
'Lalinde, Elena'
'Mart\'in, Antonio'
'Mart\'inez, Francisco'
'Moreno, M. Teresa'

_publ_section_title
;
 Some platinum(II) complexes containing bis(diphenylphosphino)acetylene
 PPh2C&#xE002;CPPh2: synthesis, characterisation and crystal
 structures&#x2020;
;
_journal_issue 14
_journal_name_full 'Journal of the Chemical Society, Dalton Transactions'
_journal_page_first 2132
_journal_paper_doi 10.1039/b101558n
_journal_year 2001
_chemical_formula_sum 'C110 H80 F20 P4 Pt2'
_chemical_formula_weight 2295.80
_space_group_IT_number 14
_space_group_name_Hall '-P 2yn'
_space_group_name_H-M_alt 'P 1 21/n 1'
_atom_sites_solution_hydrogens geom
_atom_sites_solution_primary direct
_atom_sites_solution_secondary difmap
_audit_creation_method SHELXL
_cell_angle_alpha 90.00
_cell_angle_beta 104.139(10)
_cell_angle_gamma 90.00
_cell_formula_units_Z 2
_cell_length_a 14.7657(11)
_cell_length_b 20.3282(15)
_cell_length_c 15.9687(14)
_cell_measurement_temperature 150(2)
_cell_volume 4648.0(7)
_computing_structure_refinement 'SHELXL-93 (Sheldrick, 1993)'
_computing_structure_solution 'SHELXS-86 (Sheldrick, 1990)'
_diffrn_ambient_temperature 150(2)
_diffrn_radiation_monochromator graphite
_diffrn_radiation_source 'fine-focus sealed tube'
_diffrn_radiation_type MoK\a
_diffrn_radiation_wavelength 0.71073
_diffrn_reflns_av_R_equivalents 0.0586
_diffrn_reflns_av_sigmaI/netI 0.1590
_diffrn_reflns_limit_h_max 17
_diffrn_reflns_limit_h_min 0
_diffrn_reflns_limit_k_max 24
_diffrn_reflns_limit_k_min 0
_diffrn_reflns_limit_l_max 18
_diffrn_reflns_limit_l_min -18
_diffrn_reflns_number 7807
_diffrn_reflns_theta_max 24.95
_diffrn_reflns_theta_min 2.00
_exptl_absorpt_coefficient_mu 3.166
_exptl_crystal_density_diffrn 1.640
_exptl_crystal_F_000 2272
_exptl_crystal_size_max 0.25
_exptl_crystal_size_mid 0.23
_exptl_crystal_size_min 0.09
_refine_diff_density_max 0.921
_refine_diff_density_min -0.748
_refine_diff_density_rms '0.165 .'
_refine_ls_extinction_method none
_refine_ls_goodness_of_fit_all 1.038
_refine_ls_goodness_of_fit_obs 1.072
_refine_ls_matrix_type full
_refine_ls_number_parameters 601
_refine_ls_number_reflns 7468
_refine_ls_number_restraints 5
_refine_ls_restrained_S_all 1.040
_refine_ls_restrained_S_obs 1.072
_refine_ls_R_factor_all 0.1478
_refine_ls_R_factor_obs 0.0614
_refine_ls_shift/esd_max 0.000
_refine_ls_shift/esd_mean 0.000
_refine_ls_structure_factor_coef Fsqd
_refine_ls_weighting_details 'w=1/[\s^2^(Fo^2^)+(0.0514P)^2^+7.3601P] where P=(Fo^2^+2Fc^2^)/3'
_refine_ls_weighting_scheme calc
_refine_ls_wR_factor_all 0.1587
_refine_ls_wR_factor_obs 0.1239
_reflns_number_observed 4505
_reflns_number_total 7471
_reflns_observed_criterion >2sigma(I)
_cod_data_source_file b101558n.txt
_cod_data_source_block 15
_cod_depositor_comments
;
The following automatic conversions were performed:

data item '_refine_ls_weighting_scheme' value 'calc
w=1/[\s^2^(Fo^2^)+(0.0514P)^2^+7.3601P] where P=(Fo^2^+2Fc^2^)/3' was
changed to 'calc'. A new data item '_refine_ls_weighting_details' was
created with the value set to
'w=1/[\s^2^(Fo^2^)+(0.0514P)^2^+7.3601P] where P=(Fo^2^+2Fc^2^)/3'.

Automatic conversion script
Id: cif_fix_values 6909 2019-04-08 15:41:33Z antanas 
;
_cod_original_cell_volume 4648.0(6)
_cod_database_code 7702562

loop_
_symmetry_equiv_pos_as_xyz
'x, y, z'
'-x+1/2, y+1/2, -z+1/2'
'-x, -y, -z'
'x-1/2, -y-1/2, z-1/2'

loop_
_atom_site_aniso_label
_atom_site_aniso_U_11
_atom_site_aniso_U_22
_atom_site_aniso_U_33
_atom_site_aniso_U_23
_atom_site_aniso_U_13
_atom_site_aniso_U_12
Pt 0.0161(2) 0.0367(3) 0.0239(2) 0.0008(3) 0.0049(2) -0.0008(3)
P1 0.0125(13) 0.050(2) 0.0226(15) 0.003(2) 0.0038(12) -0.002(2)
F1 0.042(5) 0.045(5) 0.050(5) -0.003(4) 0.013(4) 0.007(4)
F2 0.072(6) 0.077(7) 0.047(5) -0.025(5) 0.028(5) -0.021(6)
F3 0.060(5) 0.095(7) 0.025(4) -0.007(5) 0.009(4) -0.034(6)
F4 0.075(7) 0.089(7) 0.029(5) 0.013(5) -0.004(4) -0.005(6)
F5 0.043(5) 0.057(5) 0.039(5) -0.002(4) 0.002(4) 0.019(5)
F6 0.034(4) 0.047(5) 0.065(5) 0.015(4) 0.024(4) 0.001(4)
F7 0.033(5) 0.072(6) 0.078(7) 0.006(5) 0.026(5) 0.012(5)
F8 0.028(4) 0.104(8) 0.070(6) 0.001(6) 0.030(4) -0.009(5)
F9 0.049(5) 0.063(6) 0.056(5) 0.006(4) 0.025(4) -0.025(5)
F10 0.045(5) 0.043(5) 0.056(5) -0.001(4) 0.020(4) 0.000(5)
C1 0.012(5) 0.031(7) 0.022(6) 0.000(7) 0.001(4) -0.007(7)
C2 0.026(7) 0.043(8) 0.031(7) -0.013(7) 0.013(6) -0.012(7)
C3 0.028(7) 0.049(9) 0.037(8) -0.016(7) 0.010(6) -0.018(8)
C4 0.041(8) 0.082(11) 0.018(6) -0.012(9) 0.009(6) -0.027(10)
C5 0.024(7) 0.062(11) 0.035(8) 0.021(8) -0.008(6) -0.005(8)
C6 0.027(7) 0.043(9) 0.035(8) -0.008(7) 0.000(6) -0.005(7)
C7 0.020(6) 0.046(9) 0.018(6) -0.004(6) 0.007(5) 0.000(7)
C8 0.028(7) 0.049(9) 0.031(7) 0.003(7) 0.007(6) -0.011(8)
C9 0.018(7) 0.061(10) 0.039(8) 0.007(8) 0.003(6) 0.012(8)
C10 0.021(7) 0.099(14) 0.034(8) 0.011(9) 0.015(6) -0.014(9)
C11 0.040(9) 0.067(11) 0.026(7) -0.005(8) 0.011(7) -0.011(9)
C12 0.023(7) 0.042(9) 0.037(8) -0.002(7) 0.012(6) -0.009(7)
C13 0.013(6) 0.044(8) 0.023(6) -0.002(6) 0.000(5) 0.002(6)
C14 0.035(8) 0.039(9) 0.037(8) -0.001(7) 0.009(7) -0.005(8)
C15 0.045(9) 0.056(10) 0.034(8) -0.024(8) 0.028(7) -0.020(9)
C16 0.057(12) 0.138(20) 0.065(12) 0.039(13) 0.001(10) -0.034(14)
C17 0.095(17) 0.168(25) 0.073(14) 0.058(16) 0.013(13) -0.058(19)
C18 0.059(13) 0.154(24) 0.056(13) -0.028(14) 0.034(11) -0.034(16)
C19 0.037(10) 0.096(17) 0.115(18) -0.061(14) 0.044(12) -0.011(11)
C20 0.032(9) 0.046(10) 0.101(14) -0.026(10) 0.032(9) -0.003(8)
C21 0.029(7) 0.055(10) 0.028(7) 0.005(7) 0.011(6) -0.015(7)
C22 0.017(6) 0.051(9) 0.033(7) 0.009(7) 0.019(6) 0.010(7)
C23 0.049(10) 0.060(11) 0.050(9) 0.005(9) 0.029(8) 0.013(9)
C24 0.082(13) 0.046(10) 0.062(11) -0.001(9) 0.031(10) 0.021(10)
C25 0.052(11) 0.073(13) 0.089(15) 0.037(12) 0.047(11) 0.023(11)
C26 0.027(8) 0.077(13) 0.057(11) 0.048(10) 0.016(8) 0.012(9)
C27 0.021(7) 0.084(13) 0.045(9) 0.008(9) 0.006(7) -0.006(8)
C28 0.024(7) 0.043(9) 0.033(7) -0.001(6) 0.011(6) 0.019(7)
C29 0.019(6) 0.090(12) 0.030(7) 0.012(9) 0.009(5) -0.002(9)
C30 0.025(8) 0.105(15) 0.042(9) 0.011(10) 0.012(7) -0.006(10)
C31 0.037(9) 0.118(19) 0.042(9) -0.019(11) 0.002(7) 0.024(12)
C32 0.046(10) 0.096(15) 0.035(8) -0.011(9) 0.002(7) 0.017(10)
C33 0.030(7) 0.061(11) 0.042(8) 0.016(8) 0.006(6) 0.014(8)
P2 0.033(2) 0.031(2) 0.030(2) -0.002(2) 0.008(2) -0.001(2)
C34 0.051(10) 0.029(8) 0.047(9) 0.000(7) 0.004(8) 0.005(7)
C35 0.040(8) 0.035(8) 0.025(7) 0.001(6) 0.008(6) 0.003(7)
C36 0.043(9) 0.081(13) 0.064(11) 0.026(10) 0.018(8) 0.010(10)
C37 0.038(10) 0.154(21) 0.095(14) 0.088(15) 0.031(10) 0.053(12)
C38 0.051(10) 0.083(13) 0.064(11) 0.045(10) 0.031(9) 0.010(10)
C39 0.037(8) 0.071(11) 0.058(10) 0.014(9) 0.023(8) 0.017(9)
C40 0.040(9) 0.072(11) 0.045(9) 0.014(9) 0.022(8) 0.016(9)
C41 0.039(8) 0.038(8) 0.024(7) 0.003(6) 0.012(6) 0.004(7)
C42 0.025(7) 0.054(10) 0.048(9) 0.001(8) 0.005(7) -0.005(8)
C43 0.041(9) 0.074(12) 0.038(9) 0.014(9) 0.006(7) 0.009(9)
C44 0.030(8) 0.076(12) 0.024(7) -0.001(8) -0.003(6) 0.020(9)
C45 0.042(9) 0.057(10) 0.040(9) -0.008(8) 0.000(7) 0.010(9)
C46 0.048(9) 0.054(10) 0.035(8) 0.006(8) 0.010(7) -0.007(9)
C47 0.021(6) 0.029(7) 0.029(7) 0.001(6) 0.005(5) -0.001(6)
C48 0.034(8) 0.037(9) 0.038(8) -0.001(7) 0.001(7) -0.002(7)
C49 0.038(9) 0.048(9) 0.053(9) -0.014(8) 0.000(7) 0.013(9)
C50 0.021(8) 0.093(14) 0.044(9) 0.001(9) 0.005(7) -0.004(9)
C51 0.043(10) 0.065(12) 0.049(10) 0.010(9) 0.002(8) -0.022(10)
C52 0.035(8) 0.044(9) 0.034(8) 0.007(7) 0.003(6) -0.011(8)
C53 0.244(27) 0.183(21) 0.139(17) 0.010(13) 0.098(16) 0.159(19)
C54 0.244(27) 0.183(21) 0.139(17) 0.010(13) 0.098(16) 0.159(19)
C55 0.244(27) 0.183(21) 0.139(17) 0.010(13) 0.098(16) 0.159(19)

loop_
_atom_site_label
_atom_site_type_symbol
_atom_site_fract_x
_atom_site_fract_y
_atom_site_fract_z
_atom_site_U_iso_or_equiv
_atom_site_thermal_displace_type
_atom_site_occupancy
_atom_site_calc_flag
_atom_site_refinement_flags
Pt Pt 0.66985(3) 0.55980(3) -0.28409(3) 0.02554(15) Uani 1 d .
P1 P 0.6383(2) 0.5564(2) -0.4299(2) 0.0284(7) Uani 1 d .
F1 F 0.6075(5) 0.6550(4) -0.1435(5) 0.045(2) Uani 1 d .
F2 F 0.6520(6) 0.6550(5) 0.0288(5) 0.063(3) Uani 1 d .
F3 F 0.7683(6) 0.5613(5) 0.1170(4) 0.060(2) Uani 1 d .
F4 F 0.8419(7) 0.4691(5) 0.0303(5) 0.067(3) Uani 1 d .
F5 F 0.8002(5) 0.4688(4) -0.1407(5) 0.048(2) Uani 1 d .
F6 F 0.4954(5) 0.6546(4) -0.3197(5) 0.047(2) Uani 1 d .
F7 F 0.3229(6) 0.6453(5) -0.2972(6) 0.059(3) Uani 1 d .
F8 F 0.2592(5) 0.5255(5) -0.2564(6) 0.064(3) Uani 1 d .
F9 F 0.3749(6) 0.4194(4) -0.2299(5) 0.054(2) Uani 1 d .
F10 F 0.5499(5) 0.4319(4) -0.2414(5) 0.047(2) Uani 1 d .
C1 C 0.7019(7) 0.5624(7) -0.1514(7) 0.022(3) Uani 1 d .
C2 C 0.6670(9) 0.6069(7) -0.1036(8) 0.032(3) Uani 1 d .
C3 C 0.6872(9) 0.6080(7) -0.0143(9) 0.038(3) Uani 1 d .
C4 C 0.7451(10) 0.5626(9) 0.0291(8) 0.047(4) Uani 1 d .
C5 C 0.7829(9) 0.5153(8) -0.0128(9) 0.043(4) Uani 1 d .
C6 C 0.7615(9) 0.5164(7) -0.1015(9) 0.036(3) Uani 1 d .
C7 C 0.5335(8) 0.5433(7) -0.2818(7) 0.028(3) Uani 1 d .
C8 C 0.4685(9) 0.5949(7) -0.2961(8) 0.036(3) Uani 1 d .
C9 C 0.3792(9) 0.5927(8) -0.2850(9) 0.040(4) Uani 1 d .
C10 C 0.3487(10) 0.5306(10) -0.2630(9) 0.050(5) Uani 1 d .
C11 C 0.4063(11) 0.4790(9) -0.2500(9) 0.044(4) Uani 1 d .
C12 C 0.4972(9) 0.4853(7) -0.2577(8) 0.033(3) Uani 1 d .
C13 C 0.7990(8) 0.5896(7) -0.2801(7) 0.027(3) Uani 1 d .
C14 C 0.8746(10) 0.6149(7) -0.2790(9) 0.037(4) Uani 1 d .
C15 C 0.9571(10) 0.6479(8) -0.2874(9) 0.042(4) Uani 1 d .
C16 C 0.9537(13) 0.7023(11) -0.3366(11) 0.089(7) Uani 1 d .
H16A H 0.8945(13) 0.7190(11) -0.3665(11) 0.107 Uiso 1 calc R
C17 C 1.0359(16) 0.7353(13) -0.3451(13) 0.113(10) Uani 1 d .
H17A H 1.0324(16) 0.7737(13) -0.3797(13) 0.136 Uiso 1 calc R
C18 C 1.1173(15) 0.7107(14) -0.3034(12) 0.086(8) Uani 1 d .
H18A H 1.1728(15) 0.7307(14) -0.3112(12) 0.103 Uiso 1 calc R
C19 C 1.1246(12) 0.6600(11) -0.2517(15) 0.078(7) Uani 1 d .
H19A H 1.1846(12) 0.6451(11) -0.2209(15) 0.094 Uiso 1 calc R
C20 C 1.0444(10) 0.6276(8) -0.2416(12) 0.057(5) Uani 1 d .
H20A H 1.0500(10) 0.5914(8) -0.2031(12) 0.069 Uiso 1 calc R
C21 C 0.5348(9) 0.5151(7) -0.4837(8) 0.037(4) Uani 1 d .
C22 C 0.6234(8) 0.6378(7) -0.4802(8) 0.032(3) Uani 1 d .
C23 C 0.6510(11) 0.6915(8) -0.4311(10) 0.050(4) Uani 1 d .
H23A H 0.6739(11) 0.6866(8) -0.3705(10) 0.060 Uiso 1 calc R
C24 C 0.6466(12) 0.7543(8) -0.4674(11) 0.061(5) Uani 1 d .
H24A H 0.6682(12) 0.7918(8) -0.4328(11) 0.073 Uiso 1 calc R
C25 C 0.6102(12) 0.7600(10) -0.5547(13) 0.066(5) Uani 1 d .
H25A H 0.6052(12) 0.8021(10) -0.5812(13) 0.079 Uiso 1 calc R
C26 C 0.5814(10) 0.7060(9) -0.6031(11) 0.053(5) Uani 1 d .
H26A H 0.5567(10) 0.7109(9) -0.6635(11) 0.063 Uiso 1 calc R
C27 C 0.5864(9) 0.6457(9) -0.5686(10) 0.050(4) Uani 1 d .
H27A H 0.5650(9) 0.6086(9) -0.6041(10) 0.060 Uiso 1 calc R
C28 C 0.7248(9) 0.5168(7) -0.4779(8) 0.032(3) Uani 1 d .
C29 C 0.8015(8) 0.5519(9) -0.4889(8) 0.046(4) Uani 1 d .
H29A H 0.8069(8) 0.5973(9) -0.4742(8) 0.055 Uiso 1 calc R
C30 C 0.8708(10) 0.5221(10) -0.5210(9) 0.057(5) Uani 1 d .
H30A H 0.9226(10) 0.5463(10) -0.5298(9) 0.068 Uiso 1 calc R
C31 C 0.8610(11) 0.4549(11) -0.5397(10) 0.067(6) Uani 1 d .
H31A H 0.9084(11) 0.4332(11) -0.5602(10) 0.081 Uiso 1 calc R
C32 C 0.7872(11) 0.4200(10) -0.5300(9) 0.060(5) Uani 1 d .
H32A H 0.7813(11) 0.3747(10) -0.5451(9) 0.072 Uiso 1 calc R
C33 C 0.7205(9) 0.4507(8) -0.4978(9) 0.045(4) Uani 1 d .
H33A H 0.6695(9) 0.4256(8) -0.4888(9) 0.054 Uiso 1 calc R
P2 P 0.5203(3) 0.8756(2) -0.2567(2) 0.0314(8) Uani 1 d .
C34 C 0.5157(10) 0.9626(6) -0.2381(9) 0.044(4) Uani 1 d .
H34A H 0.4506(10) 0.9774(6) -0.2539(9) 0.066 Uiso 1 calc R
H34B H 0.5512(10) 0.9858(6) -0.2734(9) 0.066 Uiso 1 calc R
H34C H 0.5428(10) 0.9720(6) -0.1770(9) 0.066 Uiso 1 calc R
C35 C 0.4522(9) 0.8359(7) -0.1947(8) 0.033(3) Uani 1 d .
C36 C 0.4902(11) 0.7932(8) -0.1284(10) 0.062(5) Uani 1 d .
H36A H 0.5552(11) 0.7840(8) -0.1153(10) 0.075 Uiso 1 calc R
C37 C 0.4359(11) 0.7638(11) -0.0810(12) 0.093(8) Uani 1 d .
H37A H 0.4618(11) 0.7313(11) -0.0393(12) 0.112 Uiso 1 calc R
C38 C 0.3429(11) 0.7817(9) -0.0943(10) 0.063(5) Uani 1 d .
H38A H 0.3058(11) 0.7647(9) -0.0583(10) 0.076 Uiso 1 calc R
C39 C 0.3062(10) 0.8232(8) -0.1585(10) 0.053(4) Uani 1 d .
H39A H 0.2418(10) 0.8340(8) -0.1691(10) 0.064 Uiso 1 calc R
C40 C 0.3573(10) 0.8500(8) -0.2082(10) 0.051(4) Uani 1 d .
H40A H 0.3285(10) 0.8792(8) -0.2535(10) 0.061 Uiso 1 calc R
C41 C 0.4712(9) 0.8585(7) -0.3688(8) 0.033(3) Uani 1 d .
C42 C 0.4934(9) 0.9011(8) -0.4299(9) 0.043(4) Uani 1 d .
H42A H 0.5320(9) 0.9383(8) -0.4114(9) 0.051 Uiso 1 calc R
C43 C 0.4589(10) 0.8890(9) -0.5174(9) 0.051(4) Uani 1 d .
H43A H 0.4734(10) 0.9177(9) -0.5592(9) 0.062 Uiso 1 calc R
C44 C 0.4040(9) 0.8351(8) -0.5426(9) 0.045(4) Uani 1 d .
H44A H 0.3780(9) 0.8277(8) -0.6023(9) 0.054 Uiso 1 calc R
C45 C 0.3854(10) 0.7915(8) -0.4836(9) 0.048(4) Uani 1 d .
H45A H 0.3507(10) 0.7527(8) -0.5025(9) 0.058 Uiso 1 calc R
C46 C 0.4174(10) 0.8043(8) -0.3968(9) 0.046(4) Uani 1 d .
H46A H 0.4020(10) 0.7752(8) -0.3559(9) 0.055 Uiso 1 calc R
C47 C 0.6362(8) 0.8456(6) -0.2295(8) 0.026(3) Uani 1 d .
C48 C 0.6559(10) 0.7815(7) -0.2384(8) 0.037(4) Uani 1 d .
H48A H 0.6053(10) 0.7524(7) -0.2597(8) 0.045 Uiso 1 calc R
C49 C 0.7435(10) 0.7561(8) -0.2189(9) 0.049(4) Uani 1 d .
H49A H 0.7553(10) 0.7104(8) -0.2232(9) 0.058 Uiso 1 calc R
C50 C 0.8135(10) 0.8010(10) -0.1926(9) 0.053(5) Uani 1 d .
H50A H 0.8758(10) 0.7850(10) -0.1813(9) 0.064 Uiso 1 calc R
C51 C 0.8019(11) 0.8663(9) -0.1813(10) 0.054(5) Uani 1 d .
H51A H 0.8535(11) 0.8951(9) -0.1620(10) 0.064 Uiso 1 calc R
C52 C 0.7082(9) 0.8893(7) -0.2000(8) 0.039(4) Uani 1 d .
H52A H 0.6954(9) 0.9344(7) -0.1923(8) 0.046 Uiso 1 calc R
C53 C 0.8671(14) 0.8825(8) -0.4785(15) 0.180(11) Uani 1 d D
H53A H 0.8235(14) 0.8526(8) -0.5165(15) 0.270 Uiso 1 calc R
H53B H 0.8333(14) 0.9087(8) -0.4444(15) 0.270 Uiso 1 calc R
H53C H 0.9160(14) 0.8568(8) -0.4396(15) 0.270 Uiso 1 calc R
C54 C 0.9119(13) 0.9286(8) -0.5334(10) 0.180(11) Uani 1 d D
H54A H 0.9457(13) 0.9025(8) -0.5684(10) 0.216 Uiso 1 calc R
H54C H 0.8628(13) 0.9545(8) -0.5732(10) 0.216 Uiso 1 calc R
C55 C 0.9801(14) 0.9752(8) -0.4728(6) 0.180(11) Uani 1 d D
H55A H 0.9471(14) 0.9988(8) -0.4349(6) 0.216 Uiso 1 calc R
H55C H 1.0316(14) 0.9494(8) -0.4359(6) 0.216 Uiso 1 calc R

loop_
_atom_type_symbol
_atom_type_description
_atom_type_scat_dispersion_real
_atom_type_scat_dispersion_imag
_atom_type_scat_source
C C 0.0033 0.0016 'International Tables Vol C Tables 4.2.6.8 and 6.1.1.4'
H H 0.0000 0.0000 'International Tables Vol C Tables 4.2.6.8 and 6.1.1.4'
F F 0.0171 0.0103 'International Tables Vol C Tables 4.2.6.8 and 6.1.1.4'
P P 0.1023 0.0942 'International Tables Vol C Tables 4.2.6.8 and 6.1.1.4'
Pt Pt -1.7033 8.3905 'International Tables Vol C Tables 4.2.6.8 and 6.1.1.4'

loop_
_geom_angle_atom_site_label_1
_geom_angle_atom_site_label_2
_geom_angle_atom_site_label_3
_geom_angle
_geom_angle_site_symmetry_1
C13 Pt C7 171.2(5) .
C13 Pt C1 88.9(4) .
C7 Pt C1 88.0(4) .
C13 Pt P1 89.8(3) .
C7 Pt P1 93.3(3) .
C1 Pt P1 178.6(3) .
C21 P1 C22 102.7(6) .
C21 P1 C28 101.3(6) .
C22 P1 C28 103.7(6) .
C21 P1 Pt 116.7(4) .
C22 P1 Pt 113.4(5) .
C28 P1 Pt 117.1(4) .
C2 C1 C6 113.4(11) .
C2 C1 Pt 124.8(9) .
C6 C1 Pt 121.8(9) .
F1 C2 C1 120.2(11) .
F1 C2 C3 114.9(12) .
C1 C2 C3 124.9(13) .
C4 C3 F2 120.2(13) .
C4 C3 C2 118.3(13) .
F2 C3 C2 121.5(14) .
C3 C4 F3 121.2(15) .
C3 C4 C5 121.3(12) .
F3 C4 C5 117.5(15) .
F4 C5 C4 121.9(13) .
F4 C5 C6 119.7(14) .
C4 C5 C6 118.4(13) .
F5 C6 C5 116.7(13) .
F5 C6 C1 119.6(11) .
C5 C6 C1 123.7(13) .
C12 C7 C8 112.6(11) .
C12 C7 Pt 126.2(10) .
C8 C7 Pt 120.8(9) .
F6 C8 C9 114.8(13) .
F6 C8 C7 118.5(11) .
C9 C8 C7 126.6(13) .
F7 C9 C8 122.4(14) .
F7 C9 C10 121.7(12) .
C8 C9 C10 115.8(14) .
C11 C10 F8 121.5(15) .
C11 C10 C9 120.8(13) .
F8 C10 C9 117.7(15) .
C10 C11 F9 119.7(13) .
C10 C11 C12 120.5(15) .
F9 C11 C12 119.8(15) .
F10 C12 C11 116.3(13) .
F10 C12 C7 120.2(11) .
C11 C12 C7 123.5(14) .
C14 C13 Pt 172.8(13) .
C13 C14 C15 173.1(15) .
C16 C15 C20 116.8(16) .
C16 C15 C14 121.9(16) .
C20 C15 C14 121.2(15) .
C15 C16 C17 122.0(19) .
C18 C17 C16 117.7(21) .
C19 C18 C17 122.8(22) .
C18 C19 C20 120.1(21) .
C15 C20 C19 120.4(19) .
C21 C21 P1 176.5(17) 3_664
C23 C22 C27 118.9(14) .
C23 C22 P1 119.4(10) .
C27 C22 P1 121.7(12) .
C22 C23 C24 121.5(15) .
C25 C24 C23 117.8(17) .
C26 C25 C24 120.2(17) .
C27 C26 C25 122.1(16) .
C26 C27 C22 119.4(16) .
C33 C28 C29 117.8(13) .
C33 C28 P1 121.9(11) .
C29 C28 P1 120.2(11) .
C28 C29 C30 121.3(17) .
C29 C30 C31 117.3(16) .
C32 C31 C30 122.5(17) .
C31 C32 C33 118.8(18) .
C32 C33 C28 122.3(16) .
C47 P2 C35 110.7(6) .
C47 P2 C41 108.0(6) .
C35 P2 C41 108.9(6) .
C47 P2 C34 111.9(7) .
C35 P2 C34 107.9(7) .
C41 P2 C34 109.4(7) .
C36 C35 C40 117.0(14) .
C36 C35 P2 122.5(11) .
C40 C35 P2 120.4(11) .
C37 C36 C35 121.1(15) .
C36 C37 C38 119.6(16) .
C39 C38 C37 118.9(15) .
C38 C39 C40 122.1(15) .
C39 C40 C35 121.0(14) .
C46 C41 C42 119.1(12) .
C46 C41 P2 122.9(10) .
C42 C41 P2 117.9(11) .
C43 C42 C41 120.0(14) .
C44 C43 C42 119.0(15) .
C43 C44 C45 121.5(14) .
C44 C45 C46 119.6(15) .
C41 C46 C45 120.7(14) .
C48 C47 C52 119.3(13) .
C48 C47 P2 121.9(10) .
C52 C47 P2 118.8(10) .
C47 C48 C49 124.2(14) .
C48 C49 C50 115.1(15) .
C51 C50 C49 125.7(15) .
C50 C51 C52 116.3(15) .
C47 C52 C51 119.4(14) .
C55 C54 C53 108.8(7) .
C55 C55 C54 109.3(7) 3_774

loop_
_geom_bond_atom_site_label_1
_geom_bond_atom_site_label_2
_geom_bond_distance
_geom_bond_site_symmetry_2
Pt C13 1.987(12) .
Pt C7 2.050(12) .
Pt C1 2.055(10) .
Pt P1 2.262(3) .
P1 C21 1.772(12) .
P1 C22 1.827(14) .
P1 C28 1.829(12) .
F1 C2 1.363(15) .
F2 C3 1.35(2) .
F3 C4 1.361(13) .
F4 C5 1.35(2) .
F5 C6 1.351(15) .
F6 C8 1.359(15) .
F7 C9 1.34(2) .
F8 C10 1.356(15) .
F9 C11 1.36(2) .
F10 C12 1.323(15) .
C1 C2 1.36(2) .
C1 C6 1.39(2) .
C2 C3 1.39(2) .
C3 C4 1.33(2) .
C4 C5 1.37(2) .
C5 C6 1.37(2) .
C7 C12 1.39(2) .
C7 C8 1.40(2) .
C8 C9 1.37(2) .
C9 C10 1.41(2) .
C10 C11 1.33(2) .
C11 C12 1.38(2) .
C13 C14 1.23(2) .
C14 C15 1.43(2) .
C15 C16 1.35(2) .
C15 C20 1.38(2) .
C16 C17 1.42(2) .
C17 C18 1.32(3) .
C18 C19 1.31(3) .
C19 C20 1.40(2) .
C21 C21 1.20(2) 3_664
C22 C23 1.35(2) .
C22 C27 1.39(2) .
C23 C24 1.40(2) .
C24 C25 1.37(2) .
C25 C26 1.35(2) .
C26 C27 1.34(2) .
C28 C33 1.38(2) .
C28 C29 1.38(2) .
C29 C30 1.39(2) .
C30 C31 1.40(2) .
C31 C32 1.34(2) .
C32 C33 1.37(2) .
P2 C47 1.768(12) .
P2 C35 1.768(13) .
P2 C41 1.794(13) .
P2 C34 1.796(13) .
C35 C36 1.38(2) .
C35 C40 1.39(2) .
C36 C37 1.37(2) .
C37 C38 1.39(2) .
C38 C39 1.34(2) .
C39 C40 1.34(2) .
C41 C46 1.37(2) .
C41 C42 1.40(2) .
C42 C43 1.39(2) .
C43 C44 1.36(2) .
C44 C45 1.37(2) .
C45 C46 1.38(2) .
C47 C48 1.35(2) .
C47 C52 1.38(2) .
C48 C49 1.36(2) .
C49 C50 1.37(2) .
C50 C51 1.36(2) .
C51 C52 1.42(2) .
C53 C54 1.539(5) .
C54 C55 1.539(5) .
C55 C55 1.538(5) 3_774
